data_4077821
loop_
_publ_author_name
'Lentz, Dieter'
'Willemsen, Stefan'

_publ_section_title
;
 Coordination Chemistry of Fluorinated Allenes
;
_journal_issue 20
_journal_name_full Organometallics
_journal_page_first 3962
_journal_paper_doi 10.1021/om9904798
_journal_volume 18
_journal_year 1999
_chemical_formula_sum 'C10 H5 F4 Mn O2'
_chemical_formula_weight 288.08
_chemical_melting_point 319.15
_chemical_name_systematic
; 
 Dicarbonyl(eta5-cyclopentadienyl)(eta2-tetrafluoropropadiene)manganese 
;
_space_group_IT_number 2
_symmetry_cell_setting triclinic
_symmetry_space_group_name_Hall '-P 1'
_symmetry_space_group_name_H-M 'P -1'
_atom_sites_solution_hydrogens geom
_atom_sites_solution_primary direct
_atom_sites_solution_secondary difmap
_audit_creation_method SHELXL-97
_cell_angle_alpha 81.320(10)
_cell_angle_beta 84.440(10)
_cell_angle_gamma 71.330(9)
_cell_formula_units_Z 2
_cell_length_a 6.6656(8)
_cell_length_b 7.1814(8)
_cell_length_c 11.8028(15)
_cell_measurement_reflns_used 81
_cell_measurement_temperature 293(2)
_cell_measurement_theta_max 20
_cell_measurement_theta_min 15
_cell_volume 528.41(11)
_computing_cell_refinement 'STOE DIF4'
_computing_data_collection 'STOE DIF4'
_computing_data_reduction 'STOE REDUC, PLATON (Spek, 1990)'
_computing_molecular_graphics 'XPMA, ZORTEP (Zsolnai, 1996)'
_computing_structure_refinement 'SHELXL-97 (Sheldrick, 1997)'
_computing_structure_solution 'SHELXS-97 (Sheldrick, 1990)'
_diffrn_ambient_temperature 293(2)
_diffrn_measured_fraction_theta_full 0.998
_diffrn_measured_fraction_theta_max 0.998
_diffrn_measurement_device_type 'STOE 4 circle diffractometer'
_diffrn_measurement_method 'omega scan'
_diffrn_radiation_monochromator graphite
_diffrn_radiation_source 'fine-focus sealed tube'
_diffrn_radiation_type MoK\a
_diffrn_radiation_wavelength 0.71069
_diffrn_reflns_av_R_equivalents 0.0178
_diffrn_reflns_av_sigmaI/netI 0.0154
_diffrn_reflns_limit_h_max 9
_diffrn_reflns_limit_h_min -9
_diffrn_reflns_limit_k_max 6
_diffrn_reflns_limit_k_min -10
_diffrn_reflns_limit_l_max 16
_diffrn_reflns_limit_l_min -16
_diffrn_reflns_number 3541
_diffrn_reflns_theta_full 30.03
_diffrn_reflns_theta_max 30.03
_diffrn_reflns_theta_min 3.02
_diffrn_standards_decay_% 0
_diffrn_standards_interval_time '3600 s'
_diffrn_standards_number 3
_exptl_absorpt_coefficient_mu 1.290
_exptl_absorpt_correction_T_max 0.974
_exptl_absorpt_correction_T_min 0.801
_exptl_absorpt_correction_type psi-scan
_exptl_crystal_colour 'pale yellow'
_exptl_crystal_density_diffrn 1.811
_exptl_crystal_density_method 'not measured'
_exptl_crystal_description leaflet
_exptl_crystal_F_000 284
_exptl_crystal_size_max 0.4
_exptl_crystal_size_mid 0.3
_exptl_crystal_size_min 0.1
_refine_diff_density_max 0.304
_refine_diff_density_min -0.249
_refine_diff_density_rms 0.045
_refine_ls_extinction_coef 0.022(3)
_refine_ls_extinction_expression Fc^*^=kFc[1+0.001xFc^2^\l^3^/sin(2\q)]^-1/4^
_refine_ls_extinction_method SHELXL
_refine_ls_goodness_of_fit_ref 1.042
_refine_ls_hydrogen_treatment mixed
_refine_ls_matrix_type full
_refine_ls_number_parameters 155
_refine_ls_number_reflns 3092
_refine_ls_number_restraints 0
_refine_ls_restrained_S_all 1.042
_refine_ls_R_factor_all 0.0433
_refine_ls_R_factor_gt 0.0309
_refine_ls_shift/su_max 0.001
_refine_ls_shift/su_mean 0.000
_refine_ls_structure_factor_coef Fsqd
_refine_ls_weighting_details 'calc w=1/[\s^2^(Fo^2^)+(0.0406P)^2^+0.1238P] where P=(Fo^2^+2Fc^2^)/3'
_refine_ls_weighting_scheme calc
_refine_ls_wR_factor_gt 0.0816
_refine_ls_wR_factor_ref 0.0871
_reflns_number_gt 2530
_reflns_number_total 3092
_reflns_threshold_expression >2sigma(I)
_cod_data_source_file om9904798.cif
_cod_data_source_block cpmnf4
_cod_depositor_comments
;
The following automatic conversions were performed:

'_chemical_melting_point' value '46 C' was changed to '319.15' - it
was converted from degrees Celsius(C) to
Kelvins(K).

'_geom_bond_publ_flag' value 'Y' changed to 'y'
according to /home/saulius/struct/CIF-dictionaries/cif_core.dic
dictionary named 'cif_core.dic' version 2.4.2 from 2011-04-26.

Automatic conversion script
Id: cif_fix_values 1715 2011-07-08 13:25:40Z adriana 
;
_cod_original_sg_symbol_H-M P-1
_cod_database_code 4077821

loop_
_symmetry_equiv_pos_as_xyz
'x, y, z'
'-x, -y, -z'

loop_
_atom_site_label
_atom_site_type_symbol
_atom_site_fract_x
_atom_site_fract_y
_atom_site_fract_z
_atom_site_U_iso_or_equiv
_atom_site_adp_type
_atom_site_occupancy
_atom_site_symmetry_multiplicity
_atom_site_calc_flag
_atom_site_refinement_flags
Mn1 Mn 0.52129(4) 0.73383(4) 0.72525(2) 0.05201(10) Uani 1 1 d .
C1 C 0.3208(3) 1.0193(3) 0.70480(18) 0.0621(4) Uani 1 1 d .
C2 C 0.3373(3) 0.9383(3) 0.81866(17) 0.0570(4) Uani 1 1 d .
C3 C 0.2692(3) 0.9818(3) 0.92036(19) 0.0654(5) Uani 1 1 d .
C11 C 0.3902(4) 0.5829(3) 0.8197(2) 0.0696(5) Uani 1 1 d .
C12 C 0.3774(3) 0.7089(3) 0.61019(19) 0.0648(5) Uani 1 1 d .
C1R C 0.7933(4) 0.8023(5) 0.7658(3) 0.0865(8) Uani 1 1 d .
H1R H 0.7867 0.9043 0.8075 0.104 Uiso 1 1 calc R
C2R C 0.7904(4) 0.8161(4) 0.6478(2) 0.0807(6) Uani 1 1 d .
H2R H 0.7807 0.9302 0.5966 0.097 Uiso 1 1 calc R
C3R C 0.8038(4) 0.6377(5) 0.6189(3) 0.0919(8) Uani 1 1 d .
H3R H 0.8049 0.6090 0.5445 0.110 Uiso 1 1 calc R
C4R C 0.8153(4) 0.5062(4) 0.7163(4) 0.1109(12) Uani 1 1 d .
H4R H 0.8262 0.3731 0.7201 0.133 Uiso 1 1 calc R
C5R C 0.8078(4) 0.6095(6) 0.8105(3) 0.1076(12) Uani 1 1 d .
H5R H 0.8118 0.5576 0.8877 0.129 Uiso 1 1 calc R
F1 F 0.1324(2) 1.0683(2) 0.65315(13) 0.0849(4) Uani 1 1 d .
F2 F 0.4020(3) 1.1685(2) 0.66439(14) 0.0937(5) Uani 1 1 d .
F3 F 0.1361(3) 1.1535(2) 0.94735(13) 0.0896(4) Uani 1 1 d .
F4 F 0.3206(3) 0.8629(3) 1.01722(12) 0.0952(5) Uani 1 1 d .
O11 O 0.3051(4) 0.4910(3) 0.8817(2) 0.1031(6) Uani 1 1 d .
O12 O 0.2887(3) 0.6930(3) 0.53619(16) 0.0890(5) Uani 1 1 d .

loop_
_atom_site_aniso_label
_atom_site_aniso_U_11
_atom_site_aniso_U_22
_atom_site_aniso_U_33
_atom_site_aniso_U_23
_atom_site_aniso_U_13
_atom_site_aniso_U_12
Mn1 0.04544(14) 0.04904(15) 0.05897(17) -0.00943(10) -0.00005(10) -0.01069(10)
C1 0.0632(11) 0.0500(9) 0.0676(11) -0.0052(8) 0.0039(8) -0.0131(8)
C2 0.0549(9) 0.0523(9) 0.0626(10) -0.0109(7) 0.0040(7) -0.0154(7)
C3 0.0615(11) 0.0658(11) 0.0675(11) -0.0160(9) 0.0057(9) -0.0169(9)
C11 0.0654(12) 0.0550(10) 0.0846(14) 0.0004(9) -0.0079(10) -0.0164(9)
C12 0.0547(10) 0.0652(11) 0.0744(12) -0.0201(9) 0.0025(9) -0.0149(8)
C1R 0.0536(11) 0.118(2) 0.1011(18) -0.0464(17) 0.0014(11) -0.0310(13)
C2R 0.0530(11) 0.0997(18) 0.0882(16) -0.0038(13) 0.0053(10) -0.0285(11)
C3R 0.0542(12) 0.127(2) 0.0987(18) -0.0535(18) 0.0155(12) -0.0214(13)
C4R 0.0549(13) 0.0706(16) 0.190(4) -0.027(2) 0.0068(18) 0.0055(11)
C5R 0.0508(12) 0.157(3) 0.0877(18) 0.026(2) -0.0138(12) -0.0104(15)
F1 0.0749(8) 0.0722(8) 0.0888(9) -0.0081(7) -0.0180(7) 0.0062(6)
F2 0.1116(12) 0.0574(7) 0.1043(11) 0.0032(7) 0.0219(9) -0.0294(7)
F3 0.0917(10) 0.0769(8) 0.0960(10) -0.0372(7) 0.0223(8) -0.0164(7)
F4 0.1098(12) 0.1050(11) 0.0607(7) -0.0060(7) -0.0009(7) -0.0222(9)
O11 0.1021(14) 0.0852(12) 0.1196(15) 0.0276(11) -0.0041(12) -0.0445(11)
O12 0.0750(10) 0.1126(14) 0.0873(11) -0.0374(10) -0.0112(9) -0.0271(10)

loop_
_atom_type_symbol
_atom_type_description
_atom_type_scat_dispersion_real
_atom_type_scat_dispersion_imag
_atom_type_scat_source
Mn Mn 0.3368 0.7283 'International Tables Vol C Tables 4.2.6.8 and 6.1.1.4'
C C 0.0033 0.0016 'International Tables Vol C Tables 4.2.6.8 and 6.1.1.4'
F F 0.0171 0.0103 'International Tables Vol C Tables 4.2.6.8 and 6.1.1.4'
O O 0.0106 0.0060 'International Tables Vol C Tables 4.2.6.8 and 6.1.1.4'
H H 0.0000 0.0000 'International Tables Vol C Tables 4.2.6.8 and 6.1.1.4'

loop_
_geom_angle_atom_site_label_1
_geom_angle_atom_site_label_2
_geom_angle_atom_site_label_3
_geom_angle
_geom_angle_publ_flag
C12 Mn1 C11 88.17(11) ?
C12 Mn1 C2 110.25(9) ?
C11 Mn1 C2 80.90(9) ?
C12 Mn1 C1 82.61(9) ?
C11 Mn1 C1 108.53(9) ?
C2 Mn1 C1 39.96(8) ?
C12 Mn1 C5R 143.73(14) ?
C11 Mn1 C5R 92.80(12) ?
C2 Mn1 C5R 105.69(13) ?
C1 Mn1 C5R 130.60(14) ?
C12 Mn1 C4R 104.66(14) ?
C11 Mn1 C4R 94.81(13) ?
C2 Mn1 C4R 144.61(14) ?
C1 Mn1 C4R 155.89(12) ?
C5R Mn1 C4R 39.10(14) ?
C12 Mn1 C1R 144.51(11) ?
C11 Mn1 C1R 124.73(12) ?
C2 Mn1 C1R 89.85(9) ?
C1 Mn1 C1R 96.88(11) ?
C5R Mn1 C1R 37.92(13) ?
C4R Mn1 C1R 63.71(13) ?
C12 Mn1 C3R 87.44(10) ?
C11 Mn1 C3R 127.85(12) ?
C2 Mn1 C3R 147.77(11) ?
C1 Mn1 C3R 122.29(12) ?
C5R Mn1 C3R 63.67(12) ?
C4R Mn1 C3R 37.40(13) ?
C1R Mn1 C3R 62.74(10) ?
C12 Mn1 C2R 106.82(10) ?
C11 Mn1 C2R 154.96(11) ?
C2 Mn1 C2R 111.07(10) ?
C1 Mn1 C2R 93.50(10) ?
C5R Mn1 C2R 63.18(12) ?
C4R Mn1 C2R 62.42(13) ?
C1R Mn1 C2R 37.69(11) ?
C3R Mn1 C2R 36.71(11) ?
F2 C1 F1 104.97(17) y
F2 C1 C2 120.3(2) y
F1 C1 C2 120.56(18) y
F2 C1 Mn1 119.02(15) ?
F1 C1 Mn1 121.80(14) ?
C2 C1 Mn1 67.55(11) ?
C3 C2 C1 141.28(19) y
C3 C2 Mn1 146.22(17) ?
C1 C2 Mn1 72.49(11) ?
C2 C3 F4 125.8(2) y
C2 C3 F3 126.6(2) y
F4 C3 F3 107.56(18) y
O11 C11 Mn1 178.1(2) ?
O12 C12 Mn1 179.0(2) ?
C5R C1R C2R 107.6(3) ?
C5R C1R Mn1 70.10(15) ?
C2R C1R Mn1 71.43(14) ?
C3R C2R C1R 109.1(3) ?
C3R C2R Mn1 71.37(15) ?
C1R C2R Mn1 70.88(14) ?
C2R C3R C4R 109.0(3) ?
C2R C3R Mn1 71.92(14) ?
C4R C3R Mn1 70.52(15) ?
C3R C4R C5R 107.5(3) ?
C3R C4R Mn1 72.08(15) ?
C5R C4R Mn1 70.28(15) ?
C1R C5R C4R 106.8(3) ?
C1R C5R Mn1 71.98(14) ?
C4R C5R Mn1 70.62(16) ?

loop_
_geom_bond_atom_site_label_1
_geom_bond_atom_site_label_2
_geom_bond_distance
_geom_bond_publ_flag
Mn1 C12 1.797(2) y
Mn1 C11 1.798(2) y
Mn1 C2 1.9875(18) y
Mn1 C1 2.0509(19) y
Mn1 C5R 2.113(2) ?
Mn1 C4R 2.118(2) ?
Mn1 C1R 2.137(2) ?
Mn1 C3R 2.138(2) ?
Mn1 C2R 2.144(2) ?
C1 F2 1.354(2) y
C1 F1 1.368(3) y
C1 C2 1.381(3) y
C2 C3 1.289(3) y
C3 F4 1.322(3) y
C3 F3 1.332(2) y
C11 O11 1.143(3) ?
C12 O12 1.140(3) ?
C1R C5R 1.381(5) ?
C1R C2R 1.383(4) ?
C2R C3R 1.348(4) ?
C3R C4R 1.365(5) ?
C4R C5R 1.416(5) ?

loop_
_geom_torsion_atom_site_label_1
_geom_torsion_atom_site_label_2
_geom_torsion_atom_site_label_3
_geom_torsion_atom_site_label_4
_geom_torsion
C12 Mn1 C1 F2 -112.50(18)
C11 Mn1 C1 F2 161.94(17)
C2 Mn1 C1 F2 113.2(2)
C5R Mn1 C1 F2 51.1(2)
C4R Mn1 C1 F2 -2.9(4)
C1R Mn1 C1 F2 31.73(19)
C3R Mn1 C1 F2 -30.3(2)
C2R Mn1 C1 F2 -5.97(18)
C12 Mn1 C1 F1 21.26(17)
C11 Mn1 C1 F1 -64.30(19)
C2 Mn1 C1 F1 -113.0(2)
C5R Mn1 C1 F1 -175.10(16)
C4R Mn1 C1 F1 130.8(4)
C1R Mn1 C1 F1 165.49(17)
C3R Mn1 C1 F1 103.49(18)
C2R Mn1 C1 F1 127.78(17)
C12 Mn1 C1 C2 134.28(14)
C11 Mn1 C1 C2 48.72(15)
C5R Mn1 C1 C2 -62.08(18)
C4R Mn1 C1 C2 -116.1(4)
C1R Mn1 C1 C2 -81.49(14)
C3R Mn1 C1 C2 -143.49(13)
C2R Mn1 C1 C2 -119.20(13)
F2 C1 C2 C3 67.8(4)
F1 C1 C2 C3 -66.0(4)
Mn1 C1 C2 C3 179.3(3)
F2 C1 C2 Mn1 -111.50(18)
F1 C1 C2 Mn1 114.72(18)
C12 Mn1 C2 C3 131.6(3)
C11 Mn1 C2 C3 47.0(3)
C1 Mn1 C2 C3 -179.2(4)
C5R Mn1 C2 C3 -43.4(3)
C4R Mn1 C2 C3 -38.5(4)
C1R Mn1 C2 C3 -78.3(3)
C3R Mn1 C2 C3 -108.7(3)
C2R Mn1 C2 C3 -110.2(3)
C12 Mn1 C2 C1 -49.18(15)
C11 Mn1 C2 C1 -133.81(14)
C5R Mn1 C2 C1 135.82(15)
C4R Mn1 C2 C1 140.7(2)
C1R Mn1 C2 C1 100.92(15)
C3R Mn1 C2 C1 70.5(2)
C2R Mn1 C2 C1 69.03(14)
C1 C2 C3 F4 -179.5(3)
Mn1 C2 C3 F4 -0.7(5)
C1 C2 C3 F3 0.2(5)
Mn1 C2 C3 F3 178.95(19)
C12 Mn1 C11 O11 -126(7)
C2 Mn1 C11 O11 -15(7)
C1 Mn1 C11 O11 -45(7)
C5R Mn1 C11 O11 90(7)
C4R Mn1 C11 O11 129(7)
C1R Mn1 C11 O11 68(7)
C3R Mn1 C11 O11 148(7)
C2R Mn1 C11 O11 106(7)
C11 Mn1 C12 O12 -143(12)
C2 Mn1 C12 O12 138(12)
C1 Mn1 C12 O12 108(12)
C5R Mn1 C12 O12 -50(12)
C4R Mn1 C12 O12 -48(12)
C1R Mn1 C12 O12 17(12)
C3R Mn1 C12 O12 -15(12)
C2R Mn1 C12 O12 17(12)
C12 Mn1 C1R C5R -117.3(2)
C11 Mn1 C1R C5R 37.5(2)
C2 Mn1 C1R C5R 116.3(2)
C1 Mn1 C1R C5R 155.76(19)
C4R Mn1 C1R C5R -39.3(2)
C3R Mn1 C1R C5R -81.3(2)
C2R Mn1 C1R C5R -117.4(3)
C12 Mn1 C1R C2R 0.1(3)
C11 Mn1 C1R C2R 154.94(17)
C2 Mn1 C1R C2R -126.26(18)
C1 Mn1 C1R C2R -86.82(18)
C5R Mn1 C1R C2R 117.4(3)
C4R Mn1 C1R C2R 78.2(2)
C3R Mn1 C1R C2R 36.08(18)
C5R C1R C2R C3R -0.3(3)
Mn1 C1R C2R C3R -61.44(17)
C5R C1R C2R Mn1 61.11(17)
C12 Mn1 C2R C3R -61.1(2)
C11 Mn1 C2R C3R 63.5(3)
C2 Mn1 C2R C3R 178.65(18)
C1 Mn1 C2R C3R -144.42(19)
C5R Mn1 C2R C3R 81.2(2)
C4R Mn1 C2R C3R 37.0(2)
C1R Mn1 C2R C3R 118.9(3)
C12 Mn1 C2R C1R -179.95(18)
C11 Mn1 C2R C1R -55.3(3)
C2 Mn1 C2R C1R 59.79(19)
C1 Mn1 C2R C1R 96.72(19)
C5R Mn1 C2R C1R -37.68(19)
C4R Mn1 C2R C1R -81.9(2)
C3R Mn1 C2R C1R -118.9(3)
C1R C2R C3R C4R 0.0(3)
Mn1 C2R C3R C4R -61.09(19)
C1R C2R C3R Mn1 61.13(17)
C12 Mn1 C3R C2R 122.99(19)
C11 Mn1 C3R C2R -151.32(18)
C2 Mn1 C3R C2R -2.4(3)
C1 Mn1 C3R C2R 43.4(2)
C5R Mn1 C3R C2R -79.7(2)
C4R Mn1 C3R C2R -118.6(3)
C1R Mn1 C3R C2R -37.04(18)
C12 Mn1 C3R C4R -118.4(2)
C11 Mn1 C3R C4R -32.7(3)
C2 Mn1 C3R C4R 116.3(3)
C1 Mn1 C3R C4R 162.0(2)
C5R Mn1 C3R C4R 38.9(2)
C1R Mn1 C3R C4R 81.6(2)
C2R Mn1 C3R C4R 118.6(3)
C2R C3R C4R C5R 0.2(3)
Mn1 C3R C4R C5R -61.72(18)
C2R C3R C4R Mn1 61.97(19)
C12 Mn1 C4R C3R 65.3(2)
C11 Mn1 C4R C3R 154.6(2)
C2 Mn1 C4R C3R -124.3(2)
C1 Mn1 C4R C3R -39.7(5)
C5R Mn1 C4R C3R -116.8(3)
C1R Mn1 C4R C3R -78.8(2)
C2R Mn1 C4R C3R -36.30(18)
C12 Mn1 C4R C5R -177.9(2)
C11 Mn1 C4R C5R -88.5(2)
C2 Mn1 C4R C5R -7.5(3)
C1 Mn1 C4R C5R 77.1(4)
C1R Mn1 C4R C5R 38.07(19)
C3R Mn1 C4R C5R 116.8(3)
C2R Mn1 C4R C5R 80.5(2)
C2R C1R C5R C4R 0.5(3)
Mn1 C1R C5R C4R 62.43(19)
C2R C1R C5R Mn1 -61.97(17)
C3R C4R C5R C1R -0.4(3)
Mn1 C4R C5R C1R -63.33(18)
C3R C4R C5R Mn1 62.89(19)
C12 Mn1 C5R C1R 119.4(2)
C11 Mn1 C5R C1R -149.93(19)
C2 Mn1 C5R C1R -68.59(18)
C1 Mn1 C5R C1R -32.5(2)
C4R Mn1 C5R C1R 115.9(3)
C3R Mn1 C5R C1R 78.68(19)
C2R Mn1 C5R C1R 37.45(17)
C12 Mn1 C5R C4R 3.5(3)
C11 Mn1 C5R C4R 94.2(2)
C2 Mn1 C5R C4R 175.5(2)
C1 Mn1 C5R C4R -148.4(2)
C1R Mn1 C5R C4R -115.9(3)
C3R Mn1 C5R C4R -37.21(19)
C2R Mn1 C5R C4R -78.4(2)
